data_2242568
loop_
_publ_author_name
'Bairagi, Keshab M.'
'Kumar, Vipin B. S.'
'Bhandary, Subhrajyoti'
'Venugopala, Katharigatta N.'
'Nayak, Susanta K.'

_publ_section_title
;
 Structural analysis of 2-iodobenzamide and
 2-iodo-<i>N</i>-phenylbenzamide
;
_journal_coeditor_code SJ5558
_journal_issue 8
_journal_name_full 'Acta Crystallographica Section E'
_journal_page_first 1130
_journal_page_last 1133
_journal_paper_doi 10.1107/S2056989018010162
_journal_volume 74
_journal_year 2018
_chemical_formula_iupac 'C7 H6 I N O'
_chemical_formula_moiety 'C7 H6 I N O'
_chemical_formula_sum 'C7 H6 I N O'
_chemical_formula_weight 247.03
_chemical_name_common Benzamide
_chemical_name_systematic
;
2-Iodobenzamide
;
_space_group_crystal_system monoclinic
_space_group_IT_number 14
_space_group_name_Hall '-P 2yn'
_space_group_name_H-M_alt 'P 1 21/n 1'
_symmetry_space_group_name_Hall '-P 2yn'
_symmetry_space_group_name_H-M 'P 1 21/n 1'
_atom_sites_solution_hydrogens geom
_cell_angle_alpha 90
_cell_angle_beta 93.2450(10)
_cell_angle_gamma 90
_cell_formula_units_Z 4
_cell_length_a 5.0531(2)
_cell_length_b 11.4478(5)
_cell_length_c 13.2945(5)
_cell_measurement_reflns_used 1504
_cell_measurement_temperature 296(2)
_cell_measurement_theta_max 26.0
_cell_measurement_theta_min 2.3
_cell_volume 767.81(5)
_computing_cell_refinement
;
SAINT (Bruker, 2014)
;
_computing_data_collection
;
APEX2 (Bruker, 2014)
;
_computing_data_reduction
;
SAINT (Bruker, 2014)
;
_computing_molecular_graphics
;
PLATON (Spek, 2009) and Mercury (Macrae <i>et al.</i>, 2008)
;
_computing_publication_material
;
WinGX (Farrugia, 2012), PLATON (Spek, 2009) and PARST (Nardelli,
1995)
;
_computing_structure_refinement
;
SHELXL2014 (Sheldrick, 2015)
;
_computing_structure_solution
;
SHELXS14 (Sheldrick, 2008)
;
_diffrn_ambient_temperature 296(2)
_diffrn_measured_fraction_theta_full 0.995
_diffrn_measured_fraction_theta_max 0.995
_diffrn_measurement_device_type 'Bruker Kappa APEXII DUO'
_diffrn_measurement_method \w
_diffrn_radiation_monochromator graphite
_diffrn_radiation_source 'fine-focus sealed tube'
_diffrn_radiation_type MoK\a
_diffrn_radiation_wavelength 0.71073
_diffrn_reflns_av_R_equivalents 0.0208
_diffrn_reflns_limit_h_max 6
_diffrn_reflns_limit_h_min -6
_diffrn_reflns_limit_k_max 11
_diffrn_reflns_limit_k_min -14
_diffrn_reflns_limit_l_max 16
_diffrn_reflns_limit_l_min -15
_diffrn_reflns_number 5827
_diffrn_reflns_theta_full 25.242
_diffrn_reflns_theta_max 25.999
_diffrn_reflns_theta_min 2.349
_diffrn_standards_number 0
_exptl_absorpt_coefficient_mu 4.098
_exptl_absorpt_correction_T_max 0.456
_exptl_absorpt_correction_T_min 0.429
_exptl_absorpt_correction_type multi-scan
_exptl_absorpt_process_details
;
(SADABS; Bruker, 2014)
;
_exptl_crystal_colour colorless
_exptl_crystal_density_diffrn 2.137
_exptl_crystal_description plate
_exptl_crystal_F_000 464
_exptl_crystal_size_max 0.230
_exptl_crystal_size_mid 0.220
_exptl_crystal_size_min 0.210
_refine_diff_density_max 0.446
_refine_diff_density_min -0.347
_refine_ls_extinction_coef 0.0170(5)
_refine_ls_extinction_expression Fc^*^=kFc[1+0.001xFc^2^\l^3^/sin(2\q)]^-1/4^
_refine_ls_extinction_method
;
SHELXL2014 (Sheldrick, 2015)
;
_refine_ls_goodness_of_fit_ref 1.157
_refine_ls_hydrogen_treatment constr
_refine_ls_matrix_type full
_refine_ls_number_parameters 92
_refine_ls_number_reflns 1504
_refine_ls_number_restraints 0
_refine_ls_restrained_S_all 1.157
_refine_ls_R_factor_all 0.0151
_refine_ls_R_factor_gt 0.0144
_refine_ls_shift/su_max 0.002
_refine_ls_shift/su_mean 0.000
_refine_ls_structure_factor_coef Fsqd
_refine_ls_weighting_details 'w=1/[\s^2^(Fo^2^)+(0.0075P)^2^+0.6908P] where P=(Fo^2^+2Fc^2^)/3'
_refine_ls_weighting_scheme calc
_refine_ls_wR_factor_gt 0.0328
_refine_ls_wR_factor_ref 0.0330
_reflns_number_gt 1461
_reflns_number_total 1504
_reflns_threshold_expression 'I > 2\s(I)'
_cod_data_source_file sj5558sup1.cif
_cod_data_source_block I
_cod_database_code 2242568
_shelx_space_group_comment
;
The symmetry employed for this shelxl refinement is uniquely defined
by the following loop, which should always be used as a source of
symmetry information in preference to the above space-group names.
They are only intended as comments.
;
_shelx_estimated_absorpt_t_min 0.452
_shelx_estimated_absorpt_t_max 0.480

loop_
_space_group_symop_operation_xyz
'x, y, z'
'-x+1/2, y+1/2, -z+1/2'
'-x, -y, -z'
'x-1/2, -y-1/2, z-1/2'

loop_
_atom_site_type_symbol
_atom_site_label
_atom_site_fract_x
_atom_site_fract_y
_atom_site_fract_z
_atom_site_U_iso_or_equiv
_atom_site_adp_type
_atom_site_calc_flag
_atom_site_occupancy
I I1 0.14922(2) 0.55570(2) 0.18090(2) 0.01703(7) Uani d 1
O O1 0.3073(3) 0.43218(14) 0.39426(11) 0.0177(3) Uani d 1
N N1 0.7508(3) 0.44020(16) 0.41536(14) 0.0168(4) Uani d 1
H H1A 0.7438 0.4650 0.4762 0.020 Uiso calc 1
H H1B 0.9018 0.4297 0.3900 0.020 Uiso calc 1
C C5 0.6303(4) 0.2793(2) 0.06578(17) 0.0219(5) Uani d 1
H H5 0.6514 0.2473 0.0024 0.026 Uiso calc 1
C C6 0.7846(4) 0.23997(19) 0.14775(17) 0.0202(5) Uani d 1
H H6 0.9113 0.1824 0.1396 0.024 Uiso calc 1
C C7 0.7504(4) 0.28652(19) 0.24225(17) 0.0165(4) Uani d 1
H H7 0.8555 0.2598 0.2972 0.020 Uiso calc 1
C C2 0.5610(4) 0.37276(18) 0.25648(15) 0.0125(4) Uani d 1
C C1 0.5297(4) 0.41830(18) 0.36086(15) 0.0125(4) Uani d 1
C C4 0.4440(4) 0.3662(2) 0.07746(16) 0.0193(5) Uani d 1
H H4 0.3416 0.3931 0.0219 0.023 Uiso calc 1
C C3 0.4101(4) 0.41317(18) 0.17218(16) 0.0138(4) Uani d 1

loop_
_atom_site_aniso_label
_atom_site_aniso_U_11
_atom_site_aniso_U_22
_atom_site_aniso_U_33
_atom_site_aniso_U_12
_atom_site_aniso_U_13
_atom_site_aniso_U_23
I1 0.01454(9) 0.01736(10) 0.01910(10) 0.00237(5) 0.00030(5) 0.00353(5)
O1 0.0082(7) 0.0300(9) 0.0152(8) -0.0007(6) 0.0019(5) -0.0026(6)
N1 0.0094(8) 0.0280(11) 0.0132(9) -0.0003(7) 0.0021(6) -0.0044(8)
C5 0.0286(12) 0.0200(11) 0.0177(12) -0.0038(9) 0.0070(9) -0.0071(9)
C6 0.0210(11) 0.0125(11) 0.0277(12) -0.0010(9) 0.0085(9) -0.0048(9)
C7 0.0138(9) 0.0140(10) 0.0220(11) -0.0022(8) 0.0024(8) 0.0013(9)
C2 0.0100(9) 0.0122(10) 0.0154(10) -0.0034(7) 0.0019(7) -0.0003(8)
C1 0.0118(9) 0.0117(9) 0.0142(10) -0.0002(8) 0.0015(7) 0.0036(8)
C4 0.0213(10) 0.0226(12) 0.0140(11) -0.0042(9) -0.0002(8) -0.0012(9)
C3 0.0120(9) 0.0122(10) 0.0173(11) -0.0019(8) 0.0025(8) 0.0005(8)

loop_
_atom_type_symbol
_atom_type_description
_atom_type_scat_dispersion_real
_atom_type_scat_dispersion_imag
_atom_type_scat_source
C C 0.0033 0.0016 'International Tables Vol C Tables 4.2.6.8 and 6.1.1.4'
H H 0.0000 0.0000 'International Tables Vol C Tables 4.2.6.8 and 6.1.1.4'
N N 0.0061 0.0033 'International Tables Vol C Tables 4.2.6.8 and 6.1.1.4'
O O 0.0106 0.0060 'International Tables Vol C Tables 4.2.6.8 and 6.1.1.4'
I I -0.4742 1.8119 'International Tables Vol C Tables 4.2.6.8 and 6.1.1.4'

loop_
_geom_angle_atom_site_label_1
_geom_angle_atom_site_label_2
_geom_angle_atom_site_label_3
_geom_angle
C1 N1 H1A 120.0
C1 N1 H1B 120.0
H1A N1 H1B 120.0
C6 C5 C4 120.2(2)
C6 C5 H5 119.9
C4 C5 H5 119.9
C5 C6 C7 119.8(2)
C5 C6 H6 120.1
C7 C6 H6 120.1
C6 C7 C2 121.1(2)
C6 C7 H7 119.4
C2 C7 H7 119.4
C7 C2 C3 118.20(19)
C7 C2 C1 118.73(18)
C3 C2 C1 123.07(18)
O1 C1 N1 122.29(19)
O1 C1 C2 121.37(18)
N1 C1 C2 116.32(16)
C5 C4 C3 120.0(2)
C5 C4 H4 120.0
C3 C4 H4 120.0
C4 C3 C2 120.61(19)
C4 C3 I1 117.38(16)
C2 C3 I1 121.81(15)

loop_
_geom_bond_atom_site_label_1
_geom_bond_atom_site_label_2
_geom_bond_distance
I1 C3 2.105(2)
O1 C1 1.242(2)
N1 C1 1.321(3)
N1 H1A 0.8600
N1 H1B 0.8600
C5 C6 1.379(3)
C5 C4 1.384(3)
C5 H5 0.9300
C6 C7 1.385(3)
C6 H6 0.9300
C7 C2 1.395(3)
C7 H7 0.9300
C2 C3 1.398(3)
C2 C1 1.499(3)
C4 C3 1.389(3)
C4 H4 0.9300

loop_
_geom_hbond_atom_site_label_D
_geom_hbond_atom_site_label_H
_geom_hbond_atom_site_label_A
_geom_hbond_site_symmetry_A
_geom_hbond_distance_DH
_geom_hbond_distance_HA
_geom_hbond_distance_DA
_geom_hbond_angle_DHA
_geom_hbond_publ_flag
N1 H1A O1 3_666 0.86 2.11 2.951(2) 164 yes
N1 H1B O1 1_655 0.86 2.05 2.843(2) 154 yes
C3 I1 Cg1 2_555 2.105(2) 3.9860(10) 5.877(2) 147.80(10) yes

loop_
_geom_torsion_atom_site_label_1
_geom_torsion_atom_site_label_2
_geom_torsion_atom_site_label_3
_geom_torsion_atom_site_label_4
_geom_torsion
C4 C5 C6 C7 0.9(3)
C5 C6 C7 C2 0.2(3)
C6 C7 C2 C3 -1.5(3)
C6 C7 C2 C1 178.91(18)
C7 C2 C1 O1 -135.1(2)
C3 C2 C1 O1 45.3(3)
C7 C2 C1 N1 43.5(3)
C3 C2 C1 N1 -136.1(2)
C6 C5 C4 C3 -0.7(3)
C5 C4 C3 C2 -0.6(3)
C5 C4 C3 I1 174.29(16)
C7 C2 C3 C4 1.7(3)
C1 C2 C3 C4 -178.75(18)
C7 C2 C3 I1 -172.99(14)
C1 C2 C3 I1 6.6(3)

_cod_database_fobs_code 2242568
